data_7125465
loop_
_publ_author_name
'Yang, Xiao-Ping'
'Du, Da-Ming'
'Li, Qi'
'Mak, Thomas C. W.'
'Wong, Henry N. C.'

_publ_section_title
;
 Synthesis, structure and inclusion properties of
 1,4,15,18-tetrahydro-1,4,15,18-tetraoxodibenzo[b,h]tetraphenylene&#x2020;
;
_journal_issue 16
_journal_name_full 'Chemical Communications'
_journal_page_first 1607
_journal_paper_doi 10.1039/a904144c
_journal_year 1999
_chemical_formula_sum 'C34 H20 O6'
_chemical_formula_weight 524.50
_space_group_IT_number 2
_space_group_name_Hall '-P 1'
_space_group_name_H-M_alt 'P -1'
_symmetry_cell_setting triclinic
_symmetry_space_group_name_H-M 'P -1'
_atom_sites_solution_hydrogens geom
_atom_sites_solution_primary direct
_atom_sites_solution_secondary difmap
_audit_creation_method SHELXL
_cell_angle_alpha 98.648(10)
_cell_angle_beta 101.230(13)
_cell_angle_gamma 101.230(13)
_cell_formula_units_Z 2
_cell_length_a 9.345(2)
_cell_length_b 10.121(3)
_cell_length_c 14.498(3)
_cell_measurement_temperature 293(2)
_cell_volume 1293.7(6)
_computing_cell_refinement 'Siemens XSCANS'
_computing_data_collection 'Siemens XSCANS'
_computing_data_reduction 'Siemens SHELXTL'
_computing_molecular_graphics 'Siemens SHELXTL'
_computing_publication_material 'Siemens SHELXTL'
_computing_structure_refinement 'SHELXL-93 (Sheldrick, 1993)'
_computing_structure_solution 'SHELXS-86 (Sheldrick, 1990)'
_diffrn_ambient_temperature 293(2)
_diffrn_measurement_device 'Siemens P4'
_diffrn_measurement_method '\w scans'
_diffrn_radiation_monochromator graphite
_diffrn_radiation_source 'fine-focus sealed tube'
_diffrn_radiation_type MoK\a
_diffrn_radiation_wavelength 0.71073
_diffrn_reflns_av_R_equivalents 0.0000
_diffrn_reflns_av_sigmaI/netI 0.0688
_diffrn_reflns_limit_h_max 10
_diffrn_reflns_limit_h_min -10
_diffrn_reflns_limit_k_max 12
_diffrn_reflns_limit_k_min 0
_diffrn_reflns_limit_l_max 17
_diffrn_reflns_limit_l_min -17
_diffrn_reflns_number 3480
_diffrn_reflns_theta_max 25.67
_diffrn_reflns_theta_min 1.46
_exptl_absorpt_coefficient_mu 0.093
_exptl_absorpt_correction_type none
_exptl_crystal_density_diffrn 1.346
_exptl_crystal_F_000 544
_exptl_crystal_size_max 0.36
_exptl_crystal_size_mid 0.32
_exptl_crystal_size_min 0.12
_refine_diff_density_max 0.189
_refine_diff_density_min -0.223
_refine_diff_density_rms 0.048
_refine_ls_extinction_coef 0.0518(84)
_refine_ls_extinction_expression Fc^*^=kFc[1+0.001xFc^2^\l^3^/sin(2\q)]^-1/4^
_refine_ls_extinction_method SHELXL
_refine_ls_goodness_of_fit_all 1.269
_refine_ls_goodness_of_fit_obs 1.314
_refine_ls_matrix_type full
_refine_ls_number_parameters 430
_refine_ls_number_reflns 3467
_refine_ls_number_restraints 0
_refine_ls_restrained_S_all 1.300
_refine_ls_restrained_S_obs 1.314
_refine_ls_R_factor_all 0.0829
_refine_ls_R_factor_obs 0.0687
_refine_ls_shift/esd_max -0.241
_refine_ls_shift/esd_mean 0.015
_refine_ls_structure_factor_coef Fsqd
_refine_ls_weighting_details 'w=1/[\s^2^(Fo^2^)+(0.1000P)^2^+0.0000P] where P=(Fo^2^+2Fc^2^)/3'
_refine_ls_weighting_scheme calc
_refine_ls_wR_factor_all 0.2020
_refine_ls_wR_factor_obs 0.1858
_reflns_number_observed 2906
_reflns_number_total 3480
_reflns_observed_criterion >2sigma(I)
_cod_data_source_file 904144c.txt
_cod_data_source_block y13
_cod_depositor_comments
;
The following automatic conversions were performed:

data item '_symmetry_cell_setting' value 'Triclinic' was changed to
'triclinic' in accordance with the
/home/saulius/struct/COD-crude-data/automatic-downloads/DataCite-retrospective/RSC/depositions/lib/dictionaries/cif_core.dic
dictionary named 'cif_core.dic' version 2.4.2 last updated on
2011-04-26.

data item '_refine_ls_weighting_scheme' value 'calc
w=1/[\s^2^(Fo^2^)+(0.1000P)^2^+0.0000P] where P=(Fo^2^+2Fc^2^)/3' was
changed to 'calc'. A new data item '_refine_ls_weighting_details' was
created with the value set to
'w=1/[\s^2^(Fo^2^)+(0.1000P)^2^+0.0000P] where P=(Fo^2^+2Fc^2^)/3'.

Automatic conversion script
Id: cif_fix_values 6909 2019-04-08 15:41:33Z antanas 
;
_cod_original_cell_volume 1293.7(5)
_cod_original_sg_symbol_H-M P-1
_cod_database_code 7125465

loop_
_symmetry_equiv_pos_as_xyz
'x, y, z'
'-x, -y, -z'

loop_
_atom_site_aniso_label
_atom_site_aniso_U_11
_atom_site_aniso_U_22
_atom_site_aniso_U_33
_atom_site_aniso_U_23
_atom_site_aniso_U_13
_atom_site_aniso_U_12
O1 0.088(2) 0.087(2) 0.082(2) 0.0264(14) 0.0073(13) -0.0110(15)
O2 0.096(2) 0.119(2) 0.0536(14) 0.0059(14) 0.0110(12) 0.002(2)
O3 0.082(2) 0.114(2) 0.077(2) 0.0150(14) 0.0148(13) 0.050(2)
O4 0.099(2) 0.113(2) 0.0552(14) 0.0155(13) 0.0213(13) 0.037(2)
O5 0.151(4) 0.108(3) 0.217(5) 0.069(3) -0.034(3) -0.027(3)
O6 0.151(4) 0.092(3) 0.168(4) 0.041(2) -0.013(3) -0.015(2)
C1 0.065(2) 0.061(2) 0.069(2) 0.016(2) 0.013(2) 0.012(2)
C2 0.087(3) 0.077(3) 0.074(2) 0.027(2) 0.032(2) 0.017(2)
C3 0.085(3) 0.080(3) 0.059(2) 0.020(2) 0.021(2) 0.017(2)
C4 0.074(2) 0.078(2) 0.056(2) 0.010(2) 0.016(2) 0.020(2)
C5 0.056(2) 0.065(2) 0.055(2) 0.006(2) 0.0090(14) 0.013(2)
C6 0.056(2) 0.052(2) 0.054(2) 0.0059(13) 0.0137(12) 0.0125(13)
C7 0.054(2) 0.056(2) 0.051(2) 0.0060(13) 0.0104(13) 0.0168(14)
C8 0.055(2) 0.056(2) 0.053(2) 0.0069(14) 0.0075(13) 0.0096(14)
C9 0.058(2) 0.053(2) 0.056(2) 0.0097(13) 0.0144(13) 0.0175(14)
C10 0.064(2) 0.059(2) 0.052(2) 0.0099(13) 0.0162(13) 0.0186(15)
C11 0.055(2) 0.056(2) 0.055(2) 0.0075(13) 0.0077(13) 0.0077(14)
C12 0.069(2) 0.060(2) 0.071(2) 0.003(2) 0.017(2) 0.011(2)
C13 0.075(2) 0.060(2) 0.089(3) 0.005(2) 0.011(2) 0.008(2)
C14 0.066(2) 0.074(3) 0.076(2) 0.019(2) 0.014(2) 0.004(2)
C15 0.058(2) 0.072(2) 0.060(2) 0.012(2) 0.0139(15) 0.010(2)
C16 0.053(2) 0.061(2) 0.053(2) 0.0076(14) 0.0070(13) 0.0140(14)
C21 0.064(2) 0.061(2) 0.063(2) 0.0107(15) 0.0057(15) 0.019(2)
C22 0.075(2) 0.073(2) 0.070(2) 0.023(2) 0.004(2) 0.019(2)
C23 0.076(2) 0.079(2) 0.057(2) 0.019(2) 0.004(2) 0.012(2)
C24 0.069(2) 0.059(2) 0.052(2) 0.0088(14) 0.0073(14) 0.009(2)
C25 0.062(2) 0.060(2) 0.050(2) 0.0066(13) 0.0141(13) 0.0165(15)
C26 0.054(2) 0.051(2) 0.053(2) 0.0074(13) 0.0076(12) 0.0102(13)
C27 0.056(2) 0.054(2) 0.052(2) 0.0101(13) 0.0091(12) 0.0114(13)
C28 0.058(2) 0.059(2) 0.053(2) 0.0070(14) 0.0121(13) 0.0165(14)
C29 0.057(2) 0.050(2) 0.054(2) 0.0091(13) 0.0043(13) 0.0099(13)
C30 0.057(2) 0.049(2) 0.052(2) 0.0058(12) 0.0066(12) 0.0076(13)
C31 0.060(2) 0.058(2) 0.052(2) 0.0109(14) 0.0153(13) 0.0180(14)
C32 0.068(2) 0.066(2) 0.068(2) 0.006(2) 0.009(2) 0.018(2)
C33 0.083(3) 0.061(2) 0.094(3) 0.009(2) 0.020(2) 0.028(2)
C34 0.067(3) 0.082(3) 0.092(3) 0.021(2) 0.014(2) 0.036(2)
C35 0.060(2) 0.076(2) 0.071(2) 0.012(2) 0.012(2) 0.021(2)
C36 0.053(2) 0.060(2) 0.057(2) 0.0113(14) 0.0158(13) 0.0146(14)
C37 0.135(5) 0.141(5) 0.136(5) 0.046(4) 0.031(3) 0.061(4)
C38 0.103(4) 0.081(3) 0.110(3) 0.013(3) 0.022(3) 0.008(3)

loop_
_atom_site_label
_atom_site_type_symbol
_atom_site_fract_x
_atom_site_fract_y
_atom_site_fract_z
_atom_site_U_iso_or_equiv
_atom_site_thermal_displace_type
_atom_site_occupancy
_atom_site_calc_flag
_atom_site_refinement_flags
O1 O -0.2802(3) 0.4813(3) 0.4228(2) 0.0909(9) Uani 1 d .
O2 O 0.1584(3) 0.8316(3) 0.6923(2) 0.0948(9) Uani 1 d .
O3 O -0.3680(3) 0.9582(3) 0.1078(2) 0.0880(8) Uani 1 d .
O4 O -0.0226(3) 0.7885(3) -0.1160(2) 0.0867(8) Uani 1 d .
O5 O 0.6791(6) 0.5220(5) 0.0820(4) 0.174(2) Uani 1 d .
O6 O 0.4872(5) 0.3509(4) 0.0273(3) 0.148(2) Uani 1 d .
C1 C -0.1796(4) 0.5636(4) 0.4834(2) 0.0652(8) Uani 1 d .
C2 C -0.1593(5) 0.5564(4) 0.5856(3) 0.0762(10) Uani 1 d .
C3 C -0.0501(4) 0.6442(4) 0.6526(3) 0.0739(10) Uani 1 d .
C4 C 0.0606(4) 0.7522(4) 0.6299(2) 0.0691(9) Uani 1 d .
C5 C 0.1516(4) 0.8551(4) 0.5002(2) 0.0600(8) Uani 1 d .
C6 C 0.1421(3) 0.8657(3) 0.4047(2) 0.0545(7) Uani 1 d .
C7 C 0.0169(3) 0.7829(3) 0.3345(2) 0.0537(7) Uani 1 d .
C8 C -0.0878(4) 0.6884(3) 0.3616(2) 0.0561(7) Uani 1 d .
C9 C -0.0733(3) 0.6729(3) 0.4564(2) 0.0550(7) Uani 1 d .
C10 C 0.0464(3) 0.7603(3) 0.5268(2) 0.0571(8) Uani 1 d .
C11 C 0.2609(3) 0.9651(3) 0.3793(2) 0.0570(8) Uani 1 d .
C12 C 0.2904(4) 1.1039(4) 0.4211(3) 0.0681(9) Uani 1 d .
H12 H 0.2285(34) 1.1328(32) 0.4676(22) 0.062(8) Uiso 1 d .
C13 C 0.4050(4) 1.1984(4) 0.4029(3) 0.0780(11) Uani 1 d .
H13 H 0.4241(42) 1.2837(45) 0.4312(27) 0.086(12) Uiso 1 d .
C14 C 0.4930(4) 1.1575(4) 0.3441(3) 0.0737(10) Uani 1 d .
H14 H 0.5723(45) 1.2200(42) 0.3337(27) 0.089(12) Uiso 1 d .
C15 C 0.4674(4) 1.0189(4) 0.3034(2) 0.0642(8) Uani 1 d .
H15 H 0.5295(34) 0.9873(32) 0.2639(22) 0.059(8) Uiso 1 d .
C16 C 0.3522(3) 0.9216(3) 0.3199(2) 0.0571(8) Uani 1 d .
C21 C -0.2849(4) 0.9222(3) 0.0590(2) 0.0637(8) Uani 1 d .
C22 C -0.3050(4) 0.9366(4) -0.0422(3) 0.0734(10) Uani 1 d .
C23 C -0.2193(4) 0.8960(4) -0.0977(3) 0.0724(10) Uani 1 d .
C24 C -0.0983(4) 0.8287(3) -0.0628(2) 0.0621(8) Uani 1 d .
C25 C 0.0484(4) 0.7606(3) 0.0770(2) 0.0574(8) Uani 1 d .
C26 C 0.0827(3) 0.7524(3) 0.1733(2) 0.0540(7) Uani 1 d .
C27 C -0.0087(3) 0.7978(3) 0.2327(2) 0.0544(7) Uani 1 d .
C28 C -0.1285(4) 0.8507(3) 0.1939(2) 0.0571(8) Uani 1 d .
C29 C -0.1588(3) 0.8619(3) 0.0985(2) 0.0554(7) Uani 1 d .
C30 C -0.0691(3) 0.8166(3) 0.0392(2) 0.0544(7) Uani 1 d .
C31 C 0.2108(3) 0.6935(3) 0.2109(2) 0.0555(7) Uani 1 d .
C32 C 0.2077(4) 0.5567(4) 0.1739(2) 0.0689(9) Uani 1 d .
H32 H 0.1166(38) 0.4994(37) 0.1277(24) 0.073(10) Uiso 1 d .
C33 C 0.3259(5) 0.4990(4) 0.2063(3) 0.0782(10) Uani 1 d .
H33 H 0.3273(39) 0.4122(43) 0.1831(25) 0.080(11) Uiso 1 d .
C34 C 0.4497(4) 0.5770(4) 0.2743(3) 0.0782(10) Uani 1 d .
H34 H 0.5235(45) 0.5353(42) 0.2995(27) 0.091(12) Uiso 1 d .
C35 C 0.4557(4) 0.7130(4) 0.3103(3) 0.0690(9) Uani 1 d .
H36 H 0.5405(42) 0.7711(39) 0.3601(25) 0.081(11) Uiso 1 d .
C36 C 0.3375(3) 0.7736(3) 0.2805(2) 0.0558(7) Uani 1 d .
C37 C 0.6938(7) 0.3240(7) 0.1408(4) 0.131(2) Uani 1 d .
H37A H 0.7908(7) 0.3804(7) 0.1736(4) 0.197 Uiso 1 calc R
H37B H 0.7056(7) 0.2420(7) 0.1032(4) 0.197 Uiso 1 calc R
H37C H 0.6374(7) 0.2998(7) 0.1870(4) 0.197 Uiso 1 calc R
C38 C 0.6140(6) 0.4000(5) 0.0778(4) 0.1008(14) Uani 1 d .
H2 H -0.2363(44) 0.4889(42) 0.6065(27) 0.095(12) Uiso 1 d .
H3 H -0.0433(40) 0.6395(38) 0.7188(28) 0.081(11) Uiso 1 d .
H5 H 0.2248(38) 0.9207(37) 0.5445(24) 0.068(9) Uiso 1 d .
H8 H -0.1667(33) 0.6306(30) 0.3154(20) 0.052(8) Uiso 1 d .
H22 H -0.3824(47) 0.9912(45) -0.0668(29) 0.102(13) Uiso 1 d .
H23 H -0.2341(40) 0.9036(39) -0.1675(29) 0.088(11) Uiso 1 d .
H25 H 0.1093(35) 0.7354(33) 0.0349(22) 0.063(9) Uiso 1 d .
H28 H -0.1878(35) 0.8789(31) 0.2321(22) 0.058(8) Uiso 1 d .
H5' H 0.6212(93) 0.5824(92) 0.0395(64) 0.234(36) Uiso 1 d .

loop_
_atom_type_symbol
_atom_type_description
_atom_type_scat_dispersion_real
_atom_type_scat_dispersion_imag
_atom_type_scat_source
C C 0.0033 0.0016 'International Tables Vol C Tables 4.2.6.8 and 6.1.1.4'
H H 0.0000 0.0000 'International Tables Vol C Tables 4.2.6.8 and 6.1.1.4'
O O 0.0106 0.0060 'International Tables Vol C Tables 4.2.6.8 and 6.1.1.4'

loop_
_geom_angle_atom_site_label_1
_geom_angle_atom_site_label_2
_geom_angle_atom_site_label_3
_geom_angle
O1 C1 C2 120.8(3)
O1 C1 C9 121.4(3)
C2 C1 C9 117.8(3)
C3 C2 C1 121.8(4)
C2 C3 C4 122.8(3)
O2 C4 C3 121.6(3)
O2 C4 C10 121.4(3)
C3 C4 C10 117.0(3)
C10 C5 C6 121.5(3)
C5 C6 C7 118.5(3)
C5 C6 C11 119.6(3)
C7 C6 C11 121.9(3)
C8 C7 C6 119.5(3)
C8 C7 C27 118.8(3)
C6 C7 C27 121.7(3)
C7 C8 C9 121.7(3)
C8 C9 C10 118.8(3)
C8 C9 C1 121.1(3)
C10 C9 C1 120.1(3)
C5 C10 C9 119.8(3)
C5 C10 C4 119.8(3)
C9 C10 C4 120.3(3)
C12 C11 C16 118.9(3)
C12 C11 C6 119.2(3)
C16 C11 C6 121.7(3)
C13 C12 C11 120.9(3)
C14 C13 C12 120.7(4)
C13 C14 C15 119.2(4)
C14 C15 C16 121.3(3)
C15 C16 C11 119.0(3)
C15 C16 C36 118.8(3)
C11 C16 C36 122.0(3)
O3 C21 C22 121.4(3)
O3 C21 C29 121.6(3)
C22 C21 C29 117.0(3)
C23 C22 C21 123.0(4)
C22 C23 C24 121.7(3)
O4 C24 C23 120.8(3)
O4 C24 C30 121.6(3)
C23 C24 C30 117.6(3)
C30 C25 C26 121.6(3)
C25 C26 C27 118.6(3)
C25 C26 C31 119.8(3)
C27 C26 C31 121.6(3)
C28 C27 C26 119.5(3)
C28 C27 C7 119.6(3)
C26 C27 C7 120.8(3)
C29 C28 C27 121.3(3)
C28 C29 C30 119.5(3)
C28 C29 C21 120.5(3)
C30 C29 C21 120.0(3)
C25 C30 C29 119.4(3)
C25 C30 C24 120.0(3)
C29 C30 C24 120.6(3)
C32 C31 C36 119.4(3)
C32 C31 C26 119.1(3)
C36 C31 C26 121.5(3)
C33 C32 C31 120.7(3)
C34 C33 C32 120.0(4)
C33 C34 C35 120.0(4)
C34 C35 C36 121.4(3)
C35 C36 C31 118.5(3)
C35 C36 C16 118.9(3)
C31 C36 C16 122.5(3)
O6 C38 O5 121.0(5)
O6 C38 C37 122.8(5)
O5 C38 C37 116.1(5)

loop_
_geom_bond_atom_site_label_1
_geom_bond_atom_site_label_2
_geom_bond_distance
O1 C1 1.226(4)
O2 C4 1.214(4)
O3 C21 1.218(4)
O4 C24 1.220(4)
O5 C38 1.253(6)
O6 C38 1.229(6)
C1 C2 1.470(5)
C1 C9 1.490(5)
C2 C3 1.333(5)
C3 C4 1.475(5)
C4 C10 1.491(4)
C5 C10 1.388(5)
C5 C6 1.393(4)
C6 C7 1.416(4)
C6 C11 1.488(4)
C7 C8 1.387(4)
C7 C27 1.483(4)
C8 C9 1.390(4)
C9 C10 1.404(4)
C11 C12 1.395(4)
C11 C16 1.407(4)
C12 C13 1.385(5)
C13 C14 1.369(5)
C14 C15 1.393(5)
C15 C16 1.395(4)
C16 C36 1.490(4)
C21 C22 1.475(5)
C21 C29 1.487(4)
C22 C23 1.318(5)
C23 C24 1.477(5)
C24 C30 1.478(4)
C25 C30 1.389(4)
C25 C26 1.388(4)
C26 C27 1.416(4)
C26 C31 1.485(4)
C27 C28 1.391(4)
C28 C29 1.383(4)
C29 C30 1.401(4)
C31 C32 1.400(5)
C31 C36 1.411(4)
C32 C33 1.383(5)
C33 C34 1.378(6)
C34 C35 1.383(5)
C35 C36 1.393(5)
C37 C38 1.467(8)

loop_
_geom_torsion_atom_site_label_1
_geom_torsion_atom_site_label_2
_geom_torsion_atom_site_label_3
_geom_torsion_atom_site_label_4
_geom_torsion
O1 C1 C2 C3 179.5(4)
C9 C1 C2 C3 0.1(5)
C1 C2 C3 C4 -1.7(6)
C2 C3 C4 O2 179.4(4)
C2 C3 C4 C10 -0.1(5)
C10 C5 C6 C7 3.8(5)
C10 C5 C6 C11 -177.6(3)
C5 C6 C7 C8 -3.7(4)
C11 C6 C7 C8 177.7(3)
C5 C6 C7 C27 174.1(3)
C11 C6 C7 C27 -4.5(5)
C6 C7 C8 C9 0.2(5)
C27 C7 C8 C9 -177.6(3)
C7 C8 C9 C10 3.3(5)
C7 C8 C9 C1 -175.1(3)
O1 C1 C9 C8 2.3(5)
C2 C1 C9 C8 -178.3(3)
O1 C1 C9 C10 -176.0(3)
C2 C1 C9 C10 3.4(5)
C6 C5 C10 C9 -0.3(5)
C6 C5 C10 C4 180.0(3)
C8 C9 C10 C5 -3.2(5)
C1 C9 C10 C5 175.1(3)
C8 C9 C10 C4 176.5(3)
C1 C9 C10 C4 -5.2(4)
O2 C4 C10 C5 3.8(5)
C3 C4 C10 C5 -176.7(3)
O2 C4 C10 C9 -175.9(3)
C3 C4 C10 C9 3.6(5)
C5 C6 C11 C12 -57.4(4)
C7 C6 C11 C12 121.2(3)
C5 C6 C11 C16 117.6(3)
C7 C6 C11 C16 -63.8(4)
C16 C11 C12 C13 1.7(5)
C6 C11 C12 C13 176.8(3)
C11 C12 C13 C14 -0.7(6)
C12 C13 C14 C15 -0.8(6)
C13 C14 C15 C16 1.2(6)
C14 C15 C16 C11 -0.2(5)
C14 C15 C16 C36 -175.4(3)
C12 C11 C16 C15 -1.2(4)
C6 C11 C16 C15 -176.2(3)
C12 C11 C16 C36 173.9(3)
C6 C11 C16 C36 -1.1(5)
O3 C21 C22 C23 -178.5(4)
C29 C21 C22 C23 1.6(5)
C21 C22 C23 C24 1.8(6)
C22 C23 C24 O4 178.0(4)
C22 C23 C24 C30 -4.1(5)
C30 C25 C26 C27 2.4(5)
C30 C25 C26 C31 -179.1(3)
C25 C26 C27 C28 -0.8(4)
C31 C26 C27 C28 -179.2(3)
C25 C26 C27 C7 176.0(3)
C31 C26 C27 C7 -2.5(4)
C8 C7 C27 C28 66.8(4)
C6 C7 C27 C28 -111.0(3)
C8 C7 C27 C26 -110.0(3)
C6 C7 C27 C26 72.2(4)
C26 C27 C28 C29 -1.0(5)
C7 C27 C28 C29 -177.8(3)
C27 C28 C29 C30 1.3(5)
C27 C28 C29 C21 -178.4(3)
O3 C21 C29 C28 -2.8(5)
C22 C21 C29 C28 177.1(3)
O3 C21 C29 C30 177.5(3)
C22 C21 C29 C30 -2.6(4)
C26 C25 C30 C29 -2.2(5)
C26 C25 C30 C24 177.5(3)
C28 C29 C30 C25 0.3(4)
C21 C29 C30 C25 180.0(3)
C28 C29 C30 C24 -179.4(3)
C21 C29 C30 C24 0.2(4)
O4 C24 C30 C25 1.1(5)
C23 C24 C30 C25 -176.7(3)
O4 C24 C30 C29 -179.2(3)
C23 C24 C30 C29 3.0(4)
C25 C26 C31 C32 -61.6(4)
C27 C26 C31 C32 116.8(3)
C25 C26 C31 C36 116.1(3)
C27 C26 C31 C36 -65.5(4)
C36 C31 C32 C33 1.4(5)
C26 C31 C32 C33 179.1(3)
C31 C32 C33 C34 -1.3(6)
C32 C33 C34 C35 0.1(6)
C33 C34 C35 C36 1.0(6)
C34 C35 C36 C31 -1.0(5)
C34 C35 C36 C16 -178.4(3)
C32 C31 C36 C35 -0.2(4)
C26 C31 C36 C35 -177.9(3)
C32 C31 C36 C16 177.1(3)
C26 C31 C36 C16 -0.6(4)
C15 C16 C36 C35 60.9(4)
C11 C16 C36 C35 -114.3(3)
C15 C16 C36 C31 -116.4(3)
C11 C16 C36 C31 68.4(4)
